data_2239359
loop_
_publ_author_name
'Gatfaoui, Sofian'
'Marouani, Houda'
'Roisnel, Thierry'
'Dhaouadi, Hassouna'

_publ_section_title
;
 Dopaminium nitrate
;
_journal_coeditor_code BG2526
_journal_issue 5
_journal_name_full 'Acta Crystallographica Section E'
_journal_page_first o571
_journal_page_last o572
_journal_paper_doi 10.1107/S1600536814008265
_journal_volume 70
_journal_year 2014
_chemical_formula_iupac 'C8 H12 N O2 +, N O3 -'
_chemical_formula_moiety 'C8 H12 N O2 +, N O3 -'
_chemical_formula_sum 'C8 H12 N2 O5'
_chemical_formula_weight 216.20
_chemical_name_systematic
;
2-(3,4-dihydroxyphenyl)ethanaminium nitrate
;
_space_group_IT_number 2
_symmetry_cell_setting triclinic
_symmetry_space_group_name_Hall '-P 1'
_symmetry_space_group_name_H-M 'P -1'
_atom_sites_solution_hydrogens geom
_atom_sites_solution_primary direct
_atom_sites_solution_secondary difmap
_audit_creation_method SHELXL-97
_cell_angle_alpha 79.623(2)
_cell_angle_beta 89.868(2)
_cell_angle_gamma 82.357(2)
_cell_formula_units_Z 4
_cell_length_a 8.3066(4)
_cell_length_b 10.4856(5)
_cell_length_c 11.2303(7)
_cell_measurement_reflns_used 3958
_cell_measurement_temperature 150
_cell_measurement_theta_max 27.46
_cell_measurement_theta_min 2.46
_cell_volume 953.37(9)
_computing_cell_refinement 'SAINT (Bruker, 2006)'
_computing_data_collection 'APEX2 (Bruker, 2006)'
_computing_data_reduction 'SAINT (Bruker, 2006)'
_computing_molecular_graphics 'ORTEP-3 for Windows (Farrugia, 2012) and DIAMOND (Brandenburg & Putz, 2005)'
_computing_publication_material
;
WinGX (Farrugia, 2012) and CRYSCAL (T. Roisnel, local program)
;
_computing_structure_refinement 'SHELXL97 (Sheldrick, 2008)'
_computing_structure_solution 'SIR97 (Altomare <i>et al.</i>, 1999)'
_diffrn_ambient_temperature 150(2)
_diffrn_measured_fraction_theta_full 0.991
_diffrn_measured_fraction_theta_max 0.991
_diffrn_measurement_device_type 'Bruker APEXII'
_diffrn_measurement_method 'CCD rotation images, thin slices'
_diffrn_radiation_monochromator graphite
_diffrn_radiation_type MoK\a
_diffrn_radiation_wavelength 0.71073
_diffrn_reflns_av_R_equivalents 0.0377
_diffrn_reflns_limit_h_max 10
_diffrn_reflns_limit_h_min -10
_diffrn_reflns_limit_k_max 13
_diffrn_reflns_limit_k_min -13
_diffrn_reflns_limit_l_max 14
_diffrn_reflns_limit_l_min -14
_diffrn_reflns_number 10787
_diffrn_reflns_theta_full 27.48
_diffrn_reflns_theta_max 27.48
_diffrn_reflns_theta_min 2.95
_exptl_absorpt_coefficient_mu 0.126
_exptl_absorpt_correction_T_max 0.966
_exptl_absorpt_correction_T_min 0.870
_exptl_absorpt_correction_type multi-scan
_exptl_absorpt_process_details
;
(SADABS; Bruker, 2006)
;
_exptl_crystal_colour colorless
_exptl_crystal_density_diffrn 1.506
_exptl_crystal_density_method 'not measured'
_exptl_crystal_description prism
_exptl_crystal_F_000 456
_exptl_crystal_size_max 0.56
_exptl_crystal_size_mid 0.44
_exptl_crystal_size_min 0.27
_refine_diff_density_max 0.308
_refine_diff_density_min -0.256
_refine_ls_extinction_coef 0.061(4)
_refine_ls_extinction_expression Fc^*^=kFc[1+0.001xFc^2^\l^3^/sin(2\q)]^-1/4^
_refine_ls_extinction_method 'SHELXL97 (Sheldrick, 2008)'
_refine_ls_goodness_of_fit_ref 1.049
_refine_ls_hydrogen_treatment mixed
_refine_ls_matrix_type full
_refine_ls_number_parameters 312
_refine_ls_number_reflns 4339
_refine_ls_number_restraints 0
_refine_ls_restrained_S_all 1.049
_refine_ls_R_factor_all 0.0521
_refine_ls_R_factor_gt 0.0427
_refine_ls_shift/su_max 0.000
_refine_ls_shift/su_mean 0.000
_refine_ls_structure_factor_coef Fsqd
_refine_ls_weighting_details 'calc w=1/[\s^2^(Fo^2^)+(0.0546P)^2^+0.2245P] where P=(Fo^2^+2Fc^2^)/3'
_refine_ls_weighting_scheme calc
_refine_ls_wR_factor_gt 0.1077
_refine_ls_wR_factor_ref 0.1133
_reflns_number_gt 3583
_reflns_number_total 4339
_reflns_threshold_expression I>2\s(I)
_cod_data_source_file bg2526sup1.cif
_cod_data_source_block I
_cod_database_code 2239359
_cod_database_fobs_code 2239359

loop_
_symmetry_equiv_pos_as_xyz
'x, y, z'
'-x, -y, -z'

loop_
_atom_site_type_symbol
_atom_site_label
_atom_site_fract_x
_atom_site_fract_y
_atom_site_fract_z
_atom_site_U_iso_or_equiv
_atom_site_adp_type
_atom_site_calc_flag
_atom_site_refinement_flags
_atom_site_occupancy
_atom_site_symmetry_multiplicity
O O1 0.88256(15) 0.20879(11) 0.45485(10) 0.0270(3) Uani d . 1 1
O O2 0.89365(13) 0.15989(10) 0.22563(10) 0.0231(3) Uani d . 1 1
O O3 0.52188(13) 0.78884(10) 0.05973(9) 0.0218(2) Uani d . 1 1
O O4 0.50913(13) 0.84937(9) 0.28522(10) 0.0199(2) Uani d . 1 1
O O5 0.13563(13) 0.88517(10) 0.00083(10) 0.0240(3) Uani d . 1 1
O O6 0.23349(13) 1.02198(11) 0.09420(10) 0.0247(3) Uani d . 1 1
O O7 0.27175(12) 1.03129(10) -0.09879(9) 0.0212(2) Uani d . 1 1
O O8 1.24531(13) 0.01122(10) 0.58958(10) 0.0240(3) Uani d . 1 1
O O9 1.39421(14) 0.14414(11) 0.48499(10) 0.0283(3) Uani d . 1 1
O O10 1.24180(13) 0.03858(11) 0.39320(10) 0.0264(3) Uani d . 1 1
N N1 1.03491(17) 0.87415(12) 0.27899(14) 0.0202(3) Uani d . 1 1
N N2 0.47018(16) 0.13341(12) 0.21268(13) 0.0181(3) Uani d . 1 1
N N3 0.21404(14) 0.97956(11) -0.00085(11) 0.0170(3) Uani d . 1 1
N N4 1.29264(14) 0.06439(11) 0.48912(11) 0.0189(3) Uani d . 1 1
C C1 1.02008(18) 0.74577(14) 0.24467(15) 0.0226(3) Uani d . 1 1
H H1A 1.1233 0.6897 0.2606 0.027 Uiso calc R 1 1
H H1B 0.9964 0.7590 0.1584 0.027 Uiso calc R 1 1
C C2 0.89005(19) 0.67827(14) 0.31175(16) 0.0252(4) Uani d . 1 1
H H2A 0.7850 0.7292 0.2887 0.030 Uiso calc R 1 1
H H2B 0.9067 0.6732 0.3980 0.030 Uiso calc R 1 1
C C3 0.89030(17) 0.54144(14) 0.28525(14) 0.0204(3) Uani d . 1 1
C C4 0.88790(18) 0.43580(14) 0.38027(14) 0.0208(3) Uani d . 1 1
H H4 0.8855 0.4503 0.4596 0.025 Uiso calc R 1 1
C C5 0.88905(17) 0.30931(14) 0.35856(13) 0.0187(3) Uani d . 1 1
C C6 0.89502(16) 0.28653(13) 0.23989(14) 0.0175(3) Uani d . 1 1
C C7 0.89493(18) 0.39103(14) 0.14486(14) 0.0211(3) Uani d . 1 1
H H7 0.8966 0.3767 0.0655 0.025 Uiso calc R 1 1
C C8 0.89233(18) 0.51738(15) 0.16758(15) 0.0226(3) Uani d . 1 1
H H8 0.8919 0.5868 0.1030 0.027 Uiso calc R 1 1
C C9 0.49926(16) 0.26836(13) 0.22214(13) 0.0163(3) Uani d . 1 1
H H9A 0.5741 0.2984 0.1602 0.020 Uiso calc R 1 1
H H9B 0.5490 0.2672 0.3005 0.020 Uiso calc R 1 1
C C10 0.34207(17) 0.36269(13) 0.20725(14) 0.0191(3) Uani d . 1 1
H H10A 0.2969 0.3709 0.1262 0.023 Uiso calc R 1 1
H H10B 0.2634 0.3298 0.2648 0.023 Uiso calc R 1 1
C C11 0.37719(16) 0.49492(13) 0.22873(14) 0.0178(3) Uani d . 1 1
C C12 0.42284(16) 0.58718(13) 0.13394(13) 0.0177(3) Uani d . 1 1
H H12 0.4214 0.5706 0.0553 0.021 Uiso calc R 1 1
C C13 0.47037(16) 0.70326(13) 0.15462(13) 0.0160(3) Uani d . 1 1
C C14 0.46516(16) 0.73132(13) 0.27195(13) 0.0159(3) Uani d . 1 1
C C15 0.41976(17) 0.64019(14) 0.36697(13) 0.0199(3) Uani d . 1 1
H H15 0.4173 0.6580 0.4452 0.024 Uiso calc R 1 1
C C16 0.37771(18) 0.52191(14) 0.34542(14) 0.0207(3) Uani d . 1 1
H H16 0.3497 0.4604 0.4098 0.025 Uiso calc R 1 1
H H1N 1.070(3) 0.864(2) 0.360(2) 0.053(7) Uiso d . 1 1
H H2N 1.098(2) 0.9221(19) 0.2291(18) 0.033(5) Uiso d . 1 1
H H3N 0.941(2) 0.9239(19) 0.2786(17) 0.034(5) Uiso d . 1 1
H H4N 0.565(2) 0.0765(17) 0.2227(16) 0.028(5) Uiso d . 1 1
H H5N 0.402(2) 0.1015(19) 0.2728(19) 0.035(5) Uiso d . 1 1
H H6N 0.424(2) 0.1300(17) 0.1380(18) 0.028(5) Uiso d . 1 1
H H1O 0.857(3) 0.142(2) 0.429(2) 0.053(7) Uiso d . 1 1
H H2O 0.887(2) 0.154(2) 0.147(2) 0.043(6) Uiso d . 1 1
H H3O 0.578(3) 0.845(2) 0.0863(19) 0.047(6) Uiso d . 1 1
H H4O 0.538(2) 0.8496(19) 0.361(2) 0.040(6) Uiso d . 1 1

loop_
_atom_site_aniso_label
_atom_site_aniso_U_11
_atom_site_aniso_U_22
_atom_site_aniso_U_33
_atom_site_aniso_U_12
_atom_site_aniso_U_13
_atom_site_aniso_U_23
O1 0.0489(7) 0.0187(6) 0.0161(6) -0.0126(5) 0.0031(5) -0.0042(4)
O2 0.0371(6) 0.0168(5) 0.0170(6) -0.0066(4) 0.0011(5) -0.0051(4)
O3 0.0335(6) 0.0192(5) 0.0148(5) -0.0108(4) 0.0025(5) -0.0032(4)
O4 0.0293(6) 0.0146(5) 0.0168(6) -0.0056(4) -0.0013(4) -0.0040(4)
O5 0.0315(6) 0.0245(6) 0.0198(6) -0.0165(5) 0.0031(5) -0.0054(4)
O6 0.0280(6) 0.0328(6) 0.0181(6) -0.0118(5) 0.0017(5) -0.0117(5)
O7 0.0263(5) 0.0209(5) 0.0172(6) -0.0081(4) 0.0057(4) -0.0018(4)
O8 0.0325(6) 0.0241(6) 0.0175(6) -0.0111(4) 0.0084(5) -0.0043(4)
O9 0.0385(6) 0.0309(6) 0.0200(6) -0.0218(5) 0.0027(5) -0.0046(5)
O10 0.0323(6) 0.0329(6) 0.0181(6) -0.0137(5) 0.0002(5) -0.0082(5)
N1 0.0240(7) 0.0153(6) 0.0222(7) -0.0058(5) 0.0039(6) -0.0034(5)
N2 0.0231(6) 0.0141(6) 0.0176(7) -0.0031(5) 0.0019(5) -0.0039(5)
N3 0.0166(5) 0.0187(6) 0.0159(6) -0.0028(4) -0.0006(5) -0.0031(5)
N4 0.0230(6) 0.0173(6) 0.0172(7) -0.0051(5) 0.0033(5) -0.0037(5)
C1 0.0250(7) 0.0161(7) 0.0296(9) -0.0070(6) 0.0078(6) -0.0089(6)
C2 0.0281(8) 0.0179(7) 0.0316(9) -0.0076(6) 0.0107(7) -0.0071(6)
C3 0.0178(7) 0.0189(7) 0.0265(8) -0.0072(5) 0.0052(6) -0.0059(6)
C4 0.0251(7) 0.0211(7) 0.0195(8) -0.0093(6) 0.0063(6) -0.0080(6)
C5 0.0214(7) 0.0184(7) 0.0172(7) -0.0066(5) 0.0030(6) -0.0030(6)
C6 0.0172(6) 0.0169(7) 0.0198(8) -0.0046(5) 0.0007(6) -0.0053(6)
C7 0.0233(7) 0.0250(8) 0.0167(7) -0.0080(6) 0.0013(6) -0.0045(6)
C8 0.0259(8) 0.0185(7) 0.0233(8) -0.0083(6) 0.0022(6) 0.0004(6)
C9 0.0167(6) 0.0133(6) 0.0195(7) -0.0044(5) 0.0008(6) -0.0030(5)
C10 0.0179(7) 0.0149(7) 0.0251(8) -0.0027(5) -0.0003(6) -0.0044(6)
C11 0.0152(6) 0.0133(6) 0.0247(8) -0.0006(5) -0.0001(6) -0.0036(6)
C12 0.0191(7) 0.0181(7) 0.0169(7) -0.0014(5) 0.0004(6) -0.0066(6)
C13 0.0169(6) 0.0145(6) 0.0150(7) -0.0005(5) -0.0002(5) -0.0002(5)
C14 0.0171(6) 0.0125(6) 0.0184(7) -0.0006(5) -0.0011(5) -0.0044(5)
C15 0.0259(7) 0.0199(7) 0.0138(7) -0.0030(6) 0.0021(6) -0.0033(6)
C16 0.0242(7) 0.0164(7) 0.0203(8) -0.0033(6) 0.0029(6) 0.0005(6)

loop_
_atom_type_symbol
_atom_type_description
_atom_type_scat_dispersion_real
_atom_type_scat_dispersion_imag
_atom_type_scat_source
C C 0.0033 0.0016 'International Tables Vol C Tables 4.2.6.8 and 6.1.1.4'
H H 0.0000 0.0000 'International Tables Vol C Tables 4.2.6.8 and 6.1.1.4'
N N 0.0061 0.0033 'International Tables Vol C Tables 4.2.6.8 and 6.1.1.4'
O O 0.0106 0.0060 'International Tables Vol C Tables 4.2.6.8 and 6.1.1.4'
Ho Ho -0.2175 4.6783 'International Tables Vol C Tables 4.2.6.8 and 6.1.1.4'

loop_
_geom_angle_atom_site_label_1
_geom_angle_atom_site_label_2
_geom_angle_atom_site_label_3
_geom_angle
C5 O1 H1O 109.1(15)
C6 O2 H2O 111.0(13)
C13 O3 H3O 110.9(14)
C14 O4 H4O 111.6(13)
C1 N1 H1N 111.3(13)
C1 N1 H2N 113.2(12)
H1N N1 H2N 110.9(18)
C1 N1 H3N 113.0(12)
H1N N1 H3N 102.2(18)
H2N N1 H3N 105.6(17)
C9 N2 H4N 111.3(11)
C9 N2 H5N 110.8(12)
H4N N2 H5N 106.3(16)
C9 N2 H6N 112.1(11)
H4N N2 H6N 107.8(16)
H5N N2 H6N 108.3(16)
O6 N3 O5 119.78(12)
O6 N3 O7 120.57(11)
O5 N3 O7 119.65(12)
O10 N4 O8 120.87(12)
O10 N4 O9 119.50(12)
O8 N4 O9 119.63(12)
N1 C1 C2 112.95(12)
N1 C1 H1A 109.0
C2 C1 H1A 109.0
N1 C1 H1B 109.0
C2 C1 H1B 109.0
H1A C1 H1B 107.8
C1 C2 C3 111.68(12)
C1 C2 H2A 109.3
C3 C2 H2A 109.3
C1 C2 H2B 109.3
C3 C2 H2B 109.3
H2A C2 H2B 107.9
C8 C3 C4 118.26(13)
C8 C3 C2 121.71(14)
C4 C3 C2 120.03(14)
C5 C4 C3 121.22(14)
C5 C4 H4 119.4
C3 C4 H4 119.4
O1 C5 C4 119.15(13)
O1 C5 C6 121.11(13)
C4 C5 C6 119.73(13)
O2 C6 C7 124.11(13)
O2 C6 C5 116.37(13)
C7 C6 C5 119.46(13)
C6 C7 C8 120.29(14)
C6 C7 H7 119.9
C8 C7 H7 119.9
C3 C8 C7 121.00(14)
C3 C8 H8 119.5
C7 C8 H8 119.5
N2 C9 C10 111.48(11)
N2 C9 H9A 109.3
C10 C9 H9A 109.3
N2 C9 H9B 109.3
C10 C9 H9B 109.3
H9A C9 H9B 108.0
C11 C10 C9 108.97(11)
C11 C10 H10A 109.9
C9 C10 H10A 109.9
C11 C10 H10B 109.9
C9 C10 H10B 109.9
H10A C10 H10B 108.3
C16 C11 C12 118.72(13)
C16 C11 C10 120.30(13)
C12 C11 C10 120.75(13)
C13 C12 C11 121.16(13)
C13 C12 H12 119.4
C11 C12 H12 119.4
O3 C13 C12 119.41(13)
O3 C13 C14 121.02(12)
C12 C13 C14 119.57(13)
O4 C14 C15 123.85(13)
O4 C14 C13 116.47(12)
C15 C14 C13 119.67(13)
C14 C15 C16 120.06(14)
C14 C15 H15 120.0
C16 C15 H15 120.0
C11 C16 C15 120.73(13)
C11 C16 H16 119.6
C15 C16 H16 119.6

loop_
_geom_bond_atom_site_label_1
_geom_bond_atom_site_label_2
_geom_bond_distance
O1 C5 1.3738(18)
O1 H1O 0.86(2)
O2 C6 1.3674(16)
O2 H2O 0.89(2)
O3 C13 1.3709(17)
O3 H3O 0.89(2)
O4 C14 1.3693(16)
O4 H4O 0.89(2)
O5 N3 1.2526(15)
O6 N3 1.2467(15)
O7 N3 1.2592(15)
O8 N4 1.2522(15)
O9 N4 1.2596(15)
O10 N4 1.2448(16)
N1 C1 1.4856(18)
N1 H1N 0.94(3)
N1 H2N 0.90(2)
N1 H3N 0.88(2)
N2 C9 1.4889(17)
N2 H4N 0.915(19)
N2 H5N 0.93(2)
N2 H6N 0.93(2)
C1 C2 1.497(2)
C1 H1A 0.9700
C1 H1B 0.9700
C2 C3 1.5166(19)
C2 H2A 0.9700
C2 H2B 0.9700
C3 C8 1.389(2)
C3 C4 1.395(2)
C4 C5 1.3899(19)
C4 H4 0.9300
C5 C6 1.395(2)
C6 C7 1.385(2)
C7 C8 1.391(2)
C7 H7 0.9300
C8 H8 0.9300
C9 C10 1.5196(18)
C9 H9A 0.9700
C9 H9B 0.9700
C10 C11 1.5147(18)
C10 H10A 0.9700
C10 H10B 0.9700
C11 C16 1.390(2)
C11 C12 1.392(2)
C12 C13 1.3862(19)
C12 H12 0.9300
C13 C14 1.400(2)
C14 C15 1.386(2)
C15 C16 1.394(2)
C15 H15 0.9300
C16 H16 0.9300

loop_
_geom_hbond_atom_site_label_D
_geom_hbond_atom_site_label_H
_geom_hbond_atom_site_label_A
_geom_hbond_site_symmetry_A
_geom_hbond_distance_DH
_geom_hbond_distance_HA
_geom_hbond_distance_DA
_geom_hbond_angle_DHA
O1 H1O O8 2_756 0.86(2) 1.96(2) 2.7871(15) 163(2)
O2 H2O O5 2_665 0.89(2) 1.80(2) 2.6863(16) 169.7(19)
O3 H3O O7 2_675 0.89(2) 1.94(2) 2.8017(15) 164(2)
O4 H4O O9 2_766 0.89(2) 1.83(2) 2.7196(16) 176.6(19)
N1 H1N O1 2_766 0.94(3) 2.10(3) 3.0125(19) 163.3(19)
N1 H2N O6 1_655 0.90(2) 2.10(2) 2.9893(17) 172.1(17)
N1 H3N O8 2_766 0.88(2) 2.26(2) 2.9867(17) 139.6(17)
N1 H3N O2 1_565 0.88(2) 2.42(2) 3.0223(16) 126.6(15)
N2 H4N O7 2_665 0.92(2) 2.28(2) 3.0020(16) 135.2(15)
N2 H4N O8 2_756 0.92(2) 2.59(2) 3.2672(18) 131.3(14)
N2 H5N O10 1_455 0.93(2) 1.98(2) 2.9079(17) 175.7(18)
N2 H5N O9 1_455 0.93(2) 2.50(2) 3.1400(17) 126.3(15)
N2 H6N O6 1_545 0.93(2) 2.17(2) 2.8608(17) 130.2(15)
N2 H6N O3 2_665 0.93(2) 2.30(2) 3.0236(17) 134.5(14)
C1 H1B O5 1_655 0.97 2.40 3.0783(19) 126.3
C2 H2A O4 . 0.97 2.46 3.4090(19) 165.7

loop_
_geom_torsion_atom_site_label_1
_geom_torsion_atom_site_label_2
_geom_torsion_atom_site_label_3
_geom_torsion_atom_site_label_4
_geom_torsion
N1 C1 C2 C3 -173.68(13)
C1 C2 C3 C8 -49.6(2)
C1 C2 C3 C4 130.67(15)
C8 C3 C4 C5 0.6(2)
C2 C3 C4 C5 -179.61(13)
C3 C4 C5 O1 -178.42(13)
C3 C4 C5 C6 0.9(2)
O1 C5 C6 O2 0.1(2)
C4 C5 C6 O2 -179.17(13)
O1 C5 C6 C7 177.44(13)
C4 C5 C6 C7 -1.9(2)
O2 C6 C7 C8 178.41(13)
C5 C6 C7 C8 1.3(2)
C4 C3 C8 C7 -1.2(2)
C2 C3 C8 C7 179.05(13)
C6 C7 C8 C3 0.2(2)
N2 C9 C10 C11 175.05(12)
C9 C10 C11 C16 -86.05(16)
C9 C10 C11 C12 88.48(16)
C16 C11 C12 C13 0.9(2)
C10 C11 C12 C13 -173.70(12)
C11 C12 C13 O3 176.89(12)
C11 C12 C13 C14 -3.1(2)
O3 C13 C14 O4 1.94(19)
C12 C13 C14 O4 -178.10(12)
O3 C13 C14 C15 -177.00(13)
C12 C13 C14 C15 3.0(2)
O4 C14 C15 C16 -179.61(13)
C13 C14 C15 C16 -0.7(2)
C12 C11 C16 C15 1.3(2)
C10 C11 C16 C15 175.98(13)
C14 C15 C16 C11 -1.4(2)
